data_7040451
loop_
_publ_author_name
'Zhang, Guangchao'
'Deng, Baojia'
'Wang, Shaowu'
'Wei, Yun'
'Zhou, Shuangliu'
'Zhu, Xiancui'
'Huang, Zeming'
'Mu, Xiaolong'

_publ_section_title
;
 Di and trinuclear rare-earth metal complexes supported by 3-amido
 appended indolyl ligands: synthesis, characterization and catalytic
 activity towards isoprene 1,4-cis polymerization.
;
_journal_issue 39
_journal_name_full 'Dalton transactions (Cambridge, England : 2003)'
_journal_page_first 15445
_journal_paper_doi 10.1039/c6dt02922a
_journal_volume 45
_journal_year 2016
_chemical_formula_sum 'C76 H115 Er3 N8 O5 Si'
_chemical_formula_weight 1750.63
_chemical_name_systematic
; 
 ? 
;
_space_group_IT_number 14
_symmetry_cell_setting monoclinic
_symmetry_space_group_name_Hall '-P 2ybc'
_symmetry_space_group_name_H-M 'P 1 21/c 1'
_atom_sites_solution_hydrogens geom
_atom_sites_solution_primary direct
_atom_sites_solution_secondary difmap
_audit_creation_method SHELXL-97
_audit_update_record
;
2016-04-25 deposited with the CCDC.
2016-08-23 downloaded from the CCDC.
;
_cell_angle_alpha 90.00
_cell_angle_beta 95.6670(10)
_cell_angle_gamma 90.00
_cell_formula_units_Z 4
_cell_length_a 15.8978(10)
_cell_length_b 23.9240(15)
_cell_length_c 24.6951(15)
_cell_measurement_reflns_used 9929
_cell_measurement_temperature 293(2)
_cell_measurement_theta_max 25.13
_cell_measurement_theta_min 2.24
_cell_volume 9346.6(10)
_computing_cell_refinement 'Bruker SMART'
_computing_data_collection 'Bruker SMART'
_computing_data_reduction 'Bruker SAINT'
_computing_molecular_graphics 'Bruker SHELXTL'
_computing_publication_material 'Bruker SHELXTL'
_computing_structure_refinement 'SHELXL-97 (Sheldrick, 1997)'
_computing_structure_solution 'SHELXS-97 (Sheldrick, 1990)'
_diffrn_ambient_temperature 293(2)
_diffrn_measured_fraction_theta_full 1.000
_diffrn_measured_fraction_theta_max 1.000
_diffrn_measurement_device_type 'CCD area detector'
_diffrn_measurement_method 'phi and omega scans'
_diffrn_radiation_monochromator graphite
_diffrn_radiation_source 'fine-focus sealed tube'
_diffrn_radiation_type MoK\a
_diffrn_radiation_wavelength 0.71073
_diffrn_reflns_av_R_equivalents 0.0540
_diffrn_reflns_av_sigmaI/netI 0.0536
_diffrn_reflns_limit_h_max 18
_diffrn_reflns_limit_h_min -18
_diffrn_reflns_limit_k_max 28
_diffrn_reflns_limit_k_min -27
_diffrn_reflns_limit_l_max 29
_diffrn_reflns_limit_l_min -29
_diffrn_reflns_number 66372
_diffrn_reflns_theta_full 25.00
_diffrn_reflns_theta_max 25.00
_diffrn_reflns_theta_min 1.54
_exptl_absorpt_coefficient_mu 2.725
_exptl_absorpt_correction_T_max 0.7357
_exptl_absorpt_correction_T_min 0.6853
_exptl_absorpt_correction_type multi-scan
_exptl_crystal_colour colorless
_exptl_crystal_density_diffrn 1.244
_exptl_crystal_density_method 'not measured'
_exptl_crystal_description block
_exptl_crystal_F_000 3540
_exptl_crystal_size_max 0.15
_exptl_crystal_size_mid 0.13
_exptl_crystal_size_min 0.12
_platon_squeeze_details
;
;
_refine_diff_density_max 0.867
_refine_diff_density_min -0.746
_refine_diff_density_rms 0.084
_refine_ls_extinction_method none
_refine_ls_goodness_of_fit_ref 0.970
_refine_ls_hydrogen_treatment mixed
_refine_ls_matrix_type full
_refine_ls_number_parameters 853
_refine_ls_number_reflns 16457
_refine_ls_number_restraints 1550
_refine_ls_restrained_S_all 1.023
_refine_ls_R_factor_all 0.0626
_refine_ls_R_factor_gt 0.0379
_refine_ls_shift/su_max 0.003
_refine_ls_shift/su_mean 0.000
_refine_ls_structure_factor_coef Fsqd
_refine_ls_weighting_details 'calc w=1/[\s^2^(Fo^2^)+(0.0452P)^2^+0.0000P] where P=(Fo^2^+2Fc^2^)/3'
_refine_ls_weighting_scheme calc
_refine_ls_wR_factor_gt 0.0853
_refine_ls_wR_factor_ref 0.0915
_reflns_number_gt 11269
_reflns_number_total 16457
_reflns_threshold_expression >2sigma(I)
_cod_data_source_file c6dt02922a2.cif
_cod_data_source_block 8
_cod_depositor_comments
;
The following automatic conversions were performed:

'_symmetry_cell_setting' value 'Monoclinic' changed to 'monoclinic'
according to
/usr/data/users/saulius/crontab/automatic-downloads/rss-feeds/RSC/lib/dictionaries/cif_core.dic
dictionary named 'cif_core.dic' version 2.4.2 from 2011-04-26.

Automatic conversion script
Id: cif_fix_values 4268 2015-11-12 08:31:59Z antanas 

 Adding full bibliography for 7040444--7040455.cif.
;
_cod_original_sg_symbol_H-M P2(1)/c
_cod_database_code 7040451

loop_
_symmetry_equiv_pos_as_xyz
'x, y, z'
'-x, y+1/2, -z+1/2'
'-x, -y, -z'
'x, -y-1/2, z-1/2'

loop_
_atom_site_label
_atom_site_type_symbol
_atom_site_fract_x
_atom_site_fract_y
_atom_site_fract_z
_atom_site_U_iso_or_equiv
_atom_site_adp_type
_atom_site_occupancy
_atom_site_symmetry_multiplicity
_atom_site_calc_flag
_atom_site_refinement_flags
C7 C -0.3066(4) 0.7990(3) 0.2460(3) 0.0694(14) Uani 1 1 d U
H1 H -0.3271 0.8104 0.2782 0.083 Uiso 1 1 calc R
C6 C -0.3610(5) 0.7810(3) 0.2022(3) 0.0825(17) Uani 1 1 d U
H2 H -0.4187 0.7802 0.2055 0.099 Uiso 1 1 calc R
C5 C -0.3325(5) 0.7645(3) 0.1544(3) 0.0829(17) Uani 1 1 d U
H3 H -0.3713 0.7524 0.1261 0.099 Uiso 1 1 calc R
C4 C -0.2490(4) 0.7653(3) 0.1470(3) 0.0752(14) Uani 1 1 d U
H4 H -0.2306 0.7542 0.1141 0.090 Uiso 1 1 calc R
C3 C -0.1901(4) 0.7833(2) 0.1905(2) 0.0601(13) Uani 1 1 d U
C2 C -0.1009(4) 0.7876(2) 0.1975(2) 0.0569(13) Uani 1 1 d U
C1 C -0.0834(4) 0.8053(2) 0.2507(2) 0.0553(13) Uani 1 1 d U
H7 H -0.0288 0.8107 0.2670 0.066 Uiso 1 1 calc R
C8 C -0.2197(4) 0.7994(2) 0.2403(3) 0.0597(13) Uani 1 1 d U
C9 C -0.0395(4) 0.7698(2) 0.1577(2) 0.0638(14) Uani 1 1 d U
H9A H -0.0046 0.7396 0.1736 0.077 Uiso 1 1 calc R
H9B H -0.0711 0.7555 0.1250 0.077 Uiso 1 1 calc R
C10 C 0.0617(5) 0.7989(3) 0.0967(3) 0.0723(17) Uani 1 1 d U
C12 C 0.1017(5) 0.7403(3) 0.1026(3) 0.103(2) Uani 1 1 d U
H11A H 0.1356 0.7337 0.0732 0.154 Uiso 1 1 calc R
H11B H 0.0578 0.7126 0.1019 0.154 Uiso 1 1 calc R
H11C H 0.1366 0.7380 0.1366 0.154 Uiso 1 1 calc R
C13 C 0.0032(5) 0.7992(3) 0.0433(3) 0.105(2) Uani 1 1 d U
H12A H -0.0147 0.8368 0.0348 0.158 Uiso 1 1 calc R
H12B H -0.0454 0.7763 0.0474 0.158 Uiso 1 1 calc R
H12C H 0.0330 0.7847 0.0144 0.158 Uiso 1 1 calc R
C11 C 0.1300(6) 0.8409(4) 0.0914(3) 0.124(3) Uani 1 1 d U
H13A H 0.1051 0.8768 0.0829 0.187 Uiso 1 1 calc R
H13B H 0.1633 0.8297 0.0629 0.187 Uiso 1 1 calc R
H13C H 0.1655 0.8432 0.1251 0.187 Uiso 1 1 calc R
C20 C -0.0987(4) 1.0378(2) 0.2263(2) 0.0604(13) Uani 1 1 d U
H14 H -0.0928 1.0295 0.1900 0.072 Uiso 1 1 calc R
C19 C -0.1238(4) 1.0894(3) 0.2408(3) 0.0682(15) Uani 1 1 d U
H15 H -0.1357 1.1165 0.2141 0.082 Uiso 1 1 calc R
C18 C -0.1320(4) 1.1029(3) 0.2957(3) 0.0676(15) Uani 1 1 d U
H16 H -0.1496 1.1386 0.3045 0.081 Uiso 1 1 calc R
C17 C -0.1145(4) 1.0643(2) 0.3360(3) 0.0617(13) Uani 1 1 d U
H17 H -0.1190 1.0736 0.3722 0.074 Uiso 1 1 calc R
C16 C -0.0899(4) 1.0106(2) 0.3222(2) 0.0539(12) Uani 1 1 d U
C15 C -0.0683(4) 0.9611(2) 0.3531(2) 0.0508(12) Uani 1 1 d U
C14 C -0.0481(3) 0.9227(2) 0.3151(2) 0.0509(12) Uani 1 1 d U
H20 H -0.0306 0.8866 0.3244 0.061 Uiso 1 1 calc R
C21 C -0.0819(4) 0.9972(2) 0.2666(2) 0.0512(12) Uani 1 1 d U
C22 C -0.0625(4) 0.9552(2) 0.4134(2) 0.0622(14) Uani 1 1 d U
H22A H -0.0040 0.9595 0.4281 0.075 Uiso 1 1 calc R
H22B H -0.0949 0.9848 0.4283 0.075 Uiso 1 1 calc R
C23 C -0.0801(5) 0.8943(3) 0.4900(2) 0.0693(16) Uani 1 1 d U
C24 C 0.0118(5) 0.8986(3) 0.5129(3) 0.099(2) Uani 1 1 d U
H24A H 0.0458 0.8752 0.4922 0.148 Uiso 1 1 calc R
H24B H 0.0175 0.8867 0.5502 0.148 Uiso 1 1 calc R
H24C H 0.0303 0.9367 0.5108 0.148 Uiso 1 1 calc R
C26 C -0.1302(5) 0.9376(3) 0.5188(2) 0.100(2) Uani 1 1 d U
H25A H -0.1162 0.9744 0.5070 0.150 Uiso 1 1 calc R
H25B H -0.1163 0.9347 0.5575 0.150 Uiso 1 1 calc R
H25C H -0.1896 0.9311 0.5102 0.150 Uiso 1 1 calc R
C25 C -0.1119(5) 0.8357(3) 0.5020(3) 0.097(2) Uani 1 1 d U
H26A H -0.1677 0.8307 0.4840 0.146 Uiso 1 1 calc R
H26B H -0.1134 0.8313 0.5405 0.146 Uiso 1 1 calc R
H26C H -0.0745 0.8084 0.4890 0.146 Uiso 1 1 calc R
C46 C 0.0323(4) 1.0336(3) 0.1024(2) 0.0638(13) Uani 1 1 d U
H27 H -0.0232 1.0230 0.1060 0.077 Uiso 1 1 calc R
C45 C 0.0491(5) 1.0789(3) 0.0719(2) 0.0723(16) Uani 1 1 d U
H28 H 0.0048 1.0998 0.0548 0.087 Uiso 1 1 calc R
C44 C 0.1326(5) 1.0943(3) 0.0660(3) 0.0728(15) Uani 1 1 d U
H29 H 0.1425 1.1255 0.0451 0.087 Uiso 1 1 calc R
C43 C 0.1991(4) 1.0654(3) 0.0897(2) 0.0685(14) Uani 1 1 d U
H30 H 0.2543 1.0762 0.0853 0.082 Uiso 1 1 calc R
C42 C 0.1824(4) 1.0190(2) 0.1208(2) 0.0564(12) Uani 1 1 d U
C41 C 0.2360(4) 0.9795(2) 0.1524(2) 0.0587(13) Uani 1 1 d U
C40 C 0.1812(4) 0.9453(2) 0.1756(2) 0.0577(13) Uani 1 1 d U
H33 H 0.1990 0.9158 0.1984 0.069 Uiso 1 1 calc R
C47 C 0.0987(4) 1.0037(2) 0.1279(2) 0.0571(13) Uani 1 1 d U
C48 C 0.3301(4) 0.9698(3) 0.1535(3) 0.0734(14) Uani 1 1 d U
H35A H 0.3407 0.9417 0.1267 0.088 Uiso 1 1 calc R
H35B H 0.3575 1.0042 0.1440 0.088 Uiso 1 1 calc R
C49 C 0.4321(4) 0.9085(3) 0.2063(3) 0.0671(16) Uani 1 1 d U
C50 C 0.5042(4) 0.9270(3) 0.1716(3) 0.096(2) Uani 1 1 d U
H37A H 0.4823 0.9301 0.1341 0.144 Uiso 1 1 calc R
H37B H 0.5488 0.8998 0.1752 0.144 Uiso 1 1 calc R
H37C H 0.5260 0.9626 0.1844 0.144 Uiso 1 1 calc R
C51 C 0.3953(5) 0.8533(3) 0.1836(3) 0.091(2) Uani 1 1 d U
H38A H 0.3508 0.8415 0.2046 0.136 Uiso 1 1 calc R
H38B H 0.4389 0.8254 0.1857 0.136 Uiso 1 1 calc R
H38C H 0.3730 0.8584 0.1464 0.136 Uiso 1 1 calc R
C52 C 0.4703(4) 0.8993(3) 0.2636(3) 0.086(2) Uani 1 1 d U
H39A H 0.4936 0.9338 0.2782 0.129 Uiso 1 1 calc R
H39B H 0.5143 0.8718 0.2638 0.129 Uiso 1 1 calc R
H39C H 0.4275 0.8864 0.2854 0.129 Uiso 1 1 calc R
C33 C 0.1733(4) 0.7800(2) 0.2500(2) 0.0594(13) Uani 1 1 d U
H40 H 0.1295 0.7684 0.2247 0.071 Uiso 1 1 calc R
C32 C 0.2393(4) 0.7455(3) 0.2663(3) 0.0723(16) Uani 1 1 d U
H41 H 0.2401 0.7098 0.2515 0.087 Uiso 1 1 calc R
C31 C 0.3058(4) 0.7615(3) 0.3045(3) 0.0749(16) Uani 1 1 d U
H42 H 0.3492 0.7365 0.3152 0.090 Uiso 1 1 calc R
C30 C 0.3064(4) 0.8148(3) 0.3263(3) 0.0658(14) Uani 1 1 d U
H43 H 0.3505 0.8259 0.3515 0.079 Uiso 1 1 calc R
C29 C 0.2402(4) 0.8521(2) 0.3101(2) 0.0557(13) Uani 1 1 d U
C28 C 0.2191(4) 0.9069(2) 0.3257(2) 0.0552(13) Uani 1 1 d U
C27 C 0.1424(4) 0.9177(2) 0.2972(2) 0.0542(12) Uani 1 1 d U
H46 H 0.1133 0.9511 0.3003 0.065 Uiso 1 1 calc R
C34 C 0.1739(4) 0.8332(2) 0.2724(2) 0.0515(12) Uani 1 1 d U
C35 C 0.2656(4) 0.9400(3) 0.3719(2) 0.0647(14) Uani 1 1 d U
H48A H 0.2250 0.9615 0.3902 0.078 Uiso 1 1 calc R
H48B H 0.2937 0.9144 0.3982 0.078 Uiso 1 1 calc R
C36 C 0.3922(4) 0.9958(3) 0.3964(3) 0.0763(18) Uani 1 1 d U
C37 C 0.4463(5) 1.0390(4) 0.3711(3) 0.114(3) Uani 1 1 d U
H50A H 0.4698 1.0228 0.3403 0.170 Uiso 1 1 calc R
H50B H 0.4912 1.0508 0.3975 0.170 Uiso 1 1 calc R
H50C H 0.4121 1.0706 0.3594 0.170 Uiso 1 1 calc R
C39 C 0.4487(5) 0.9474(3) 0.4183(3) 0.103(2) Uani 1 1 d U
H51A H 0.4155 0.9208 0.4360 0.154 Uiso 1 1 calc R
H51B H 0.4930 0.9615 0.4439 0.154 Uiso 1 1 calc R
H51C H 0.4730 0.9296 0.3886 0.154 Uiso 1 1 calc R
C38 C 0.3513(5) 1.0220(3) 0.4442(3) 0.101(2) Uani 1 1 d U
H52A H 0.3148 1.0521 0.4310 0.151 Uiso 1 1 calc R
H52B H 0.3945 1.0361 0.4705 0.151 Uiso 1 1 calc R
H52C H 0.3188 0.9941 0.4609 0.151 Uiso 1 1 calc R
C53 C -0.3113(5) 0.9309(3) 0.3836(3) 0.0854(17) Uani 1 1 d U
H53A H -0.2834 0.9237 0.4196 0.102 Uiso 1 1 calc R
H53B H -0.3694 0.9181 0.3822 0.102 Uiso 1 1 calc R
C54 C -0.3076(5) 0.9907(3) 0.3699(3) 0.0902(17) Uani 1 1 d U
H54A H -0.2543 1.0069 0.3846 0.108 Uiso 1 1 calc R
H54B H -0.3535 1.0110 0.3839 0.108 Uiso 1 1 calc R
C55 C -0.3158(5) 0.9916(3) 0.3096(3) 0.0848(17) Uani 1 1 d U
H55A H -0.2841 1.0225 0.2963 0.102 Uiso 1 1 calc R
H55B H -0.3746 0.9952 0.2952 0.102 Uiso 1 1 calc R
C56 C -0.2804(4) 0.9369(3) 0.2932(3) 0.0694(13) Uani 1 1 d U
H56A H -0.3195 0.9184 0.2664 0.083 Uiso 1 1 calc R
H56B H -0.2272 0.9426 0.2777 0.083 Uiso 1 1 calc R
C57 C 0.0507(4) 0.7959(3) 0.3917(3) 0.0833(17) Uani 1 1 d U
H57A H 0.0592 0.8128 0.4275 0.100 Uiso 1 1 calc R
H57B H 0.0703 0.8218 0.3655 0.100 Uiso 1 1 calc R
C58 C 0.0975(5) 0.7433(3) 0.3910(3) 0.096(2) Uani 1 1 d U
H58A H 0.1080 0.7278 0.4273 0.115 Uiso 1 1 calc R
H58B H 0.1511 0.7486 0.3759 0.115 Uiso 1 1 calc R
C59 C 0.0403(5) 0.7066(3) 0.3554(3) 0.098(2) Uani 1 1 d U
H59A H 0.0488 0.7120 0.3174 0.117 Uiso 1 1 calc R
H59B H 0.0496 0.6676 0.3647 0.117 Uiso 1 1 calc R
C60 C -0.0442(4) 0.7244(3) 0.3663(3) 0.0799(16) Uani 1 1 d U
H60A H -0.0845 0.7178 0.3348 0.096 Uiso 1 1 calc R
H60B H -0.0625 0.7042 0.3970 0.096 Uiso 1 1 calc R
C61 C -0.2017(4) 0.9271(3) 0.1588(3) 0.0729(14) Uani 1 1 d U
H61A H -0.2107 0.9629 0.1757 0.088 Uiso 1 1 calc R
H61B H -0.2063 0.8980 0.1858 0.088 Uiso 1 1 calc R
C62 C -0.2645(5) 0.9185(4) 0.1129(3) 0.108(2) Uani 1 1 d U
H62A H -0.3001 0.9512 0.1064 0.130 Uiso 1 1 calc R
H62B H -0.2998 0.8864 0.1187 0.130 Uiso 1 1 calc R
C63 C -0.2137(6) 0.9089(5) 0.0681(3) 0.132(2) Uani 1 1 d U
H63A H -0.2200 0.8702 0.0567 0.159 Uiso 1 1 calc R
H63B H -0.2350 0.9321 0.0376 0.159 Uiso 1 1 calc R
C64 C -0.1301(5) 0.9199(4) 0.0806(3) 0.0936(18) Uani 1 1 d U
H64A H -0.1143 0.9541 0.0631 0.112 Uiso 1 1 calc R
H64B H -0.0957 0.8895 0.0689 0.112 Uiso 1 1 calc R
C65 C 0.1613(5) 1.0717(3) 0.3294(3) 0.0938(17) Uani 1 1 d U
H65A H 0.1263 1.0429 0.3434 0.113 Uiso 1 1 calc R
H65B H 0.2121 1.0754 0.3543 0.113 Uiso 1 1 calc R
C66 C 0.1173(5) 1.1227(3) 0.3265(3) 0.0897(19) Uani 1 1 d U
H66A H 0.1507 1.1516 0.3459 0.108 Uiso 1 1 calc R
H66B H 0.0643 1.1189 0.3426 0.108 Uiso 1 1 calc R
C67 C 0.1010(5) 1.1374(3) 0.2676(3) 0.0883(17) Uani 1 1 d U
H67A H 0.1368 1.1681 0.2583 0.106 Uiso 1 1 calc R
H67B H 0.0423 1.1476 0.2582 0.106 Uiso 1 1 calc R
C68 C 0.1230(5) 1.0840(3) 0.2390(3) 0.0809(15) Uani 1 1 d U
H68A H 0.0730 1.0611 0.2308 0.097 Uiso 1 1 calc R
H68B H 0.1472 1.0923 0.2054 0.097 Uiso 1 1 calc R
C69 C 0.3319(6) 1.1308(3) 0.2459(4) 0.131(2) Uani 1 1 d U
H69A H 0.3442 1.1471 0.2818 0.158 Uiso 1 1 calc R
H69B H 0.2715 1.1329 0.2356 0.158 Uiso 1 1 calc R
C70 C 0.3789(8) 1.1597(4) 0.2060(5) 0.168(3) Uani 1 1 d U
H70A H 0.3974 1.1961 0.2198 0.202 Uiso 1 1 calc R
H70B H 0.3430 1.1651 0.1723 0.202 Uiso 1 1 calc R
C71 C 0.4528(7) 1.1250(4) 0.1962(5) 0.165(3) Uani 1 1 d U
H71A H 0.4528 1.1167 0.1577 0.198 Uiso 1 1 calc R
H71B H 0.5050 1.1441 0.2086 0.198 Uiso 1 1 calc R
C72 C 0.4439(6) 1.0753(4) 0.2265(4) 0.129(2) Uani 1 1 d U
H72A H 0.4865 1.0742 0.2574 0.154 Uiso 1 1 calc R
H72B H 0.4516 1.0429 0.2039 0.154 Uiso 1 1 calc R
C73 C -0.2454(4) 0.7738(3) 0.4011(3) 0.0790(18) Uani 1 1 d U
H73A H -0.2570 0.7503 0.3692 0.095 Uiso 1 1 calc R
H73B H -0.2065 0.7522 0.4255 0.095 Uiso 1 1 calc R
C74 C -0.3492(6) 0.8163(4) 0.4937(3) 0.131(3) Uani 1 1 d U
H74A H -0.4037 0.8130 0.5072 0.196 Uiso 1 1 calc R
H74B H -0.3406 0.8543 0.4829 0.196 Uiso 1 1 calc R
H74C H -0.3061 0.8060 0.5219 0.196 Uiso 1 1 calc R
C75 C -0.3643(6) 0.6982(4) 0.4605(4) 0.150(3) Uani 1 1 d U
H75A H -0.3743 0.6723 0.4309 0.224 Uiso 1 1 calc R
H75B H -0.4130 0.6996 0.4806 0.224 Uiso 1 1 calc R
H75C H -0.3160 0.6863 0.4841 0.224 Uiso 1 1 calc R
C76 C -0.4358(5) 0.7877(4) 0.3840(4) 0.124(3) Uani 1 1 d U
H76A H -0.4396 0.7620 0.3540 0.186 Uiso 1 1 calc R
H76B H -0.4281 0.8249 0.3708 0.186 Uiso 1 1 calc R
H76C H -0.4868 0.7861 0.4017 0.186 Uiso 1 1 calc R
Er1 Er -0.155452(17) 0.843617(11) 0.369460(10) 0.04823(8) Uani 1 1 d .
Er2 Er 0.005522(16) 0.891891(10) 0.191721(9) 0.04393(8) Uani 1 1 d .
Er3 Er 0.292976(18) 0.989981(11) 0.266334(11) 0.05535(9) Uani 1 1 d .
N1 N -0.1538(3) 0.81436(19) 0.27721(17) 0.0524(12) Uani 1 1 d .
N2 N 0.0148(3) 0.81502(18) 0.14305(17) 0.0521(12) Uani 1 1 d .
N3 N -0.0557(3) 0.94212(17) 0.26166(16) 0.0456(11) Uani 1 1 d .
N4 N -0.0938(3) 0.90138(18) 0.43007(17) 0.0523(12) Uani 1 1 d .
N5 N 0.1124(3) 0.87497(17) 0.26376(17) 0.0469(11) Uani 1 1 d .
N6 N 0.3282(3) 0.97801(19) 0.35221(19) 0.0582(13) Uani 1 1 d .
N7 N 0.0973(3) 0.95814(18) 0.16252(17) 0.0516(12) Uani 1 1 d .
N8 N 0.3661(3) 0.9513(2) 0.2075(2) 0.0617(13) Uani 1 1 d .
O1 O -0.2675(3) 0.90373(17) 0.34245(17) 0.0674(11) Uani 1 1 d U
O2 O -0.0373(3) 0.78345(15) 0.37808(15) 0.0609(10) Uani 1 1 d U
O3 O -0.1192(3) 0.92563(17) 0.13966(15) 0.0649(11) Uani 1 1 d U
O4 O 0.1839(3) 1.05553(16) 0.27673(16) 0.0659(11) Uani 1 1 d U
O5 O 0.3608(3) 1.07413(19) 0.2451(2) 0.1006(15) Uani 1 1 d U
Si1 Si -0.34417(14) 0.76862(9) 0.43341(10) 0.0892(7) Uani 1 1 d .

loop_
_atom_site_aniso_label
_atom_site_aniso_U_11
_atom_site_aniso_U_22
_atom_site_aniso_U_33
_atom_site_aniso_U_23
_atom_site_aniso_U_13
_atom_site_aniso_U_12
C7 0.063(3) 0.069(3) 0.075(3) -0.011(3) 0.001(3) -0.002(3)
C6 0.065(3) 0.087(4) 0.092(4) -0.015(3) -0.010(3) -0.004(3)
C5 0.075(3) 0.088(3) 0.080(3) -0.018(3) -0.018(3) 0.000(3)
C4 0.073(3) 0.084(3) 0.067(3) -0.018(3) -0.005(3) 0.001(3)
C3 0.061(3) 0.059(3) 0.059(3) -0.008(2) -0.003(2) -0.002(2)
C2 0.063(3) 0.053(3) 0.055(3) -0.008(2) 0.007(2) -0.004(2)
C1 0.058(3) 0.052(3) 0.056(3) -0.009(2) 0.006(2) -0.007(2)
C8 0.059(3) 0.057(3) 0.063(3) -0.003(2) 0.000(2) 0.000(2)
C9 0.076(3) 0.058(3) 0.058(3) -0.012(3) 0.010(3) -0.006(3)
C10 0.089(4) 0.067(4) 0.064(4) -0.018(3) 0.027(3) -0.014(3)
C12 0.123(6) 0.108(5) 0.081(5) -0.031(4) 0.030(4) 0.026(5)
C13 0.150(6) 0.108(5) 0.060(4) -0.015(4) 0.021(4) 0.014(5)
C11 0.149(6) 0.128(6) 0.108(5) -0.047(5) 0.071(5) -0.030(5)
C20 0.071(3) 0.054(3) 0.055(3) 0.002(2) 0.004(2) 0.007(2)
C19 0.080(3) 0.056(3) 0.068(3) 0.004(3) 0.005(3) 0.005(3)
C18 0.081(3) 0.050(3) 0.072(3) -0.005(3) 0.005(3) 0.004(3)
C17 0.070(3) 0.053(3) 0.062(3) -0.006(2) 0.004(2) 0.002(2)
C16 0.058(3) 0.047(2) 0.057(2) -0.003(2) 0.004(2) 0.001(2)
C15 0.062(3) 0.048(2) 0.043(2) -0.003(2) 0.002(2) -0.004(2)
C14 0.055(3) 0.047(2) 0.050(3) 0.001(2) 0.003(2) -0.001(2)
C21 0.056(3) 0.047(2) 0.051(2) -0.002(2) 0.003(2) 0.000(2)
C22 0.080(3) 0.060(3) 0.044(3) -0.003(2) -0.001(3) -0.006(3)
C23 0.099(4) 0.066(4) 0.042(3) -0.001(3) -0.001(3) -0.003(3)
C24 0.131(6) 0.101(5) 0.057(4) -0.001(4) -0.027(4) -0.003(5)
C26 0.153(6) 0.105(5) 0.045(4) -0.005(4) 0.022(4) 0.006(5)
C25 0.144(6) 0.087(5) 0.058(4) 0.017(4) -0.008(4) -0.011(4)
C46 0.072(3) 0.066(3) 0.052(3) 0.004(2) 0.003(2) 0.004(3)
C45 0.083(4) 0.073(3) 0.059(3) 0.009(3) 0.002(3) 0.013(3)
C44 0.089(4) 0.069(3) 0.061(3) 0.012(3) 0.012(3) 0.005(3)
C43 0.078(3) 0.070(3) 0.059(3) 0.009(3) 0.011(3) 0.001(3)
C42 0.070(3) 0.055(3) 0.047(2) 0.003(2) 0.013(2) 0.002(2)
C41 0.064(3) 0.061(3) 0.052(3) 0.005(2) 0.012(2) 0.002(3)
C40 0.067(3) 0.055(3) 0.051(3) 0.008(2) 0.008(2) 0.003(2)
C47 0.069(3) 0.056(3) 0.046(2) -0.001(2) 0.005(2) 0.004(2)
C48 0.073(3) 0.077(3) 0.074(3) 0.008(3) 0.024(3) 0.004(3)
C49 0.052(3) 0.072(4) 0.079(4) -0.003(3) 0.013(3) 0.008(3)
C50 0.068(5) 0.114(5) 0.109(5) -0.002(5) 0.022(4) 0.013(4)
C51 0.086(5) 0.084(5) 0.103(5) -0.022(4) 0.007(4) 0.015(4)
C52 0.070(4) 0.095(5) 0.092(5) -0.004(4) 0.001(4) 0.017(4)
C33 0.057(3) 0.054(3) 0.066(3) -0.001(3) 0.000(3) 0.002(3)
C32 0.069(3) 0.061(3) 0.086(4) -0.005(3) 0.003(3) 0.007(3)
C31 0.065(3) 0.072(3) 0.085(3) 0.002(3) -0.003(3) 0.012(3)
C30 0.057(3) 0.066(3) 0.073(3) 0.003(3) -0.006(3) 0.001(3)
C29 0.054(3) 0.055(3) 0.057(3) 0.006(2) -0.002(2) 0.003(2)
C28 0.054(3) 0.059(3) 0.052(3) 0.002(2) -0.002(2) -0.001(2)
C27 0.057(3) 0.054(3) 0.051(3) 0.004(2) 0.002(2) 0.003(2)
C34 0.048(3) 0.050(3) 0.055(3) 0.008(2) 0.003(2) 0.003(2)
C35 0.061(3) 0.072(3) 0.060(3) -0.001(3) -0.003(3) 0.002(3)
C36 0.061(4) 0.083(4) 0.083(4) -0.019(3) -0.005(3) 0.001(3)
C37 0.078(5) 0.131(6) 0.126(6) -0.026(5) -0.016(5) -0.030(5)
C39 0.071(5) 0.128(6) 0.101(5) -0.021(5) -0.034(4) 0.024(4)
C38 0.082(5) 0.123(6) 0.094(5) -0.056(4) -0.014(4) 0.001(4)
C53 0.076(4) 0.088(4) 0.094(4) 0.006(3) 0.020(3) 0.017(3)
C54 0.081(4) 0.081(3) 0.109(4) -0.017(3) 0.014(3) 0.009(3)
C55 0.077(4) 0.071(3) 0.103(4) 0.006(3) -0.003(3) 0.009(3)
C56 0.063(3) 0.072(3) 0.072(3) 0.003(2) 0.001(2) 0.002(2)
C57 0.075(4) 0.083(4) 0.091(4) 0.001(3) 0.006(3) 0.013(3)
C58 0.081(4) 0.107(4) 0.102(4) 0.019(4) 0.015(4) 0.030(4)
C59 0.098(4) 0.078(4) 0.122(5) 0.005(4) 0.036(4) 0.023(4)
C60 0.086(3) 0.065(3) 0.089(3) -0.001(3) 0.017(3) 0.008(3)
C61 0.066(3) 0.087(3) 0.064(3) -0.003(3) 0.000(2) 0.007(3)
C62 0.078(4) 0.156(5) 0.089(4) -0.014(4) -0.003(3) -0.001(4)
C63 0.109(5) 0.203(6) 0.083(4) -0.024(5) -0.006(4) -0.014(5)
C64 0.084(4) 0.134(4) 0.060(3) -0.011(3) -0.007(3) 0.003(4)
C65 0.110(4) 0.093(3) 0.079(3) 0.000(3) 0.011(3) 0.036(3)
C66 0.111(5) 0.078(4) 0.080(4) -0.010(3) 0.007(4) 0.032(4)
C67 0.100(4) 0.076(3) 0.086(3) -0.007(3) -0.002(3) 0.030(3)
C68 0.091(3) 0.074(3) 0.075(3) -0.007(3) -0.002(3) 0.020(3)
C69 0.131(4) 0.087(4) 0.181(5) 0.016(4) 0.044(4) 0.004(4)
C70 0.174(6) 0.113(5) 0.226(6) 0.040(5) 0.063(6) 0.007(5)
C71 0.155(6) 0.126(5) 0.226(6) 0.036(5) 0.073(5) -0.001(5)
C72 0.119(4) 0.094(4) 0.180(5) 0.021(4) 0.052(4) -0.003(4)
C73 0.084(4) 0.072(4) 0.083(4) 0.006(3) 0.018(4) -0.003(3)
C74 0.132(7) 0.154(7) 0.114(6) 0.001(5) 0.055(5) 0.007(6)
C75 0.144(7) 0.129(7) 0.184(8) 0.050(6) 0.053(6) -0.003(6)
C76 0.085(6) 0.141(7) 0.147(7) 0.007(6) 0.015(5) 0.011(5)
Er1 0.05133(17) 0.04943(16) 0.04405(15) -0.00262(12) 0.00535(12) 0.00134(13)
Er2 0.04927(16) 0.04389(14) 0.03787(14) -0.00161(11) 0.00057(11) 0.00068(12)
Er3 0.05006(18) 0.05294(17) 0.06310(18) -0.00217(13) 0.00589(14) 0.00383(13)
N1 0.053(3) 0.060(3) 0.043(3) -0.005(2) 0.001(2) -0.012(2)
N2 0.065(3) 0.052(3) 0.040(3) -0.008(2) 0.009(2) -0.006(2)
N3 0.053(3) 0.048(3) 0.036(2) 0.004(2) 0.008(2) 0.007(2)
N4 0.067(3) 0.051(3) 0.039(3) 0.001(2) 0.002(2) 0.002(2)
N5 0.051(3) 0.043(3) 0.045(3) 0.003(2) -0.001(2) -0.001(2)
N6 0.050(3) 0.060(3) 0.061(3) -0.015(3) -0.007(3) -0.001(2)
N7 0.053(3) 0.053(3) 0.047(3) 0.010(2) 0.000(2) 0.003(2)
N8 0.052(3) 0.062(3) 0.072(3) 0.004(3) 0.009(3) 0.011(3)
O1 0.062(3) 0.071(3) 0.071(3) 0.007(2) 0.013(2) 0.012(2)
O2 0.065(3) 0.052(2) 0.065(2) 0.0014(19) 0.005(2) 0.009(2)
O3 0.065(3) 0.083(3) 0.045(2) 0.000(2) -0.003(2) 0.008(2)
O4 0.076(3) 0.061(2) 0.060(2) -0.006(2) 0.006(2) 0.021(2)
O5 0.089(3) 0.063(3) 0.154(4) 0.003(3) 0.035(3) 0.001(3)
Si1 0.0821(16) 0.0862(15) 0.1035(17) 0.0194(13) 0.0297(13) -0.0002(12)

loop_
_atom_type_symbol
_atom_type_description
_atom_type_scat_dispersion_real
_atom_type_scat_dispersion_imag
_atom_type_scat_source
C C 0.0033 0.0016 'International Tables Vol C Tables 4.2.6.8 and 6.1.1.4'
H H 0.0000 0.0000 'International Tables Vol C Tables 4.2.6.8 and 6.1.1.4'
N N 0.0061 0.0033 'International Tables Vol C Tables 4.2.6.8 and 6.1.1.4'
O O 0.0106 0.0060 'International Tables Vol C Tables 4.2.6.8 and 6.1.1.4'
Si Si 0.0817 0.0704 'International Tables Vol C Tables 4.2.6.8 and 6.1.1.4'
Er Er -0.2586 4.9576 'International Tables Vol C Tables 4.2.6.8 and 6.1.1.4'

loop_
_geom_angle_atom_site_label_1
_geom_angle_atom_site_label_2
_geom_angle_atom_site_label_3
_geom_angle
C6 C7 C8 118.0(6)
C6 C7 H1 121.0
C8 C7 H1 121.0
C5 C6 C7 122.1(7)
C5 C6 H2 118.9
C7 C6 H2 118.9
C4 C5 C6 121.5(7)
C4 C5 H3 119.2
C6 C5 H3 119.2
C5 C4 C3 119.0(6)
C5 C4 H4 120.5
C3 C4 H4 120.5
C8 C3 C2 106.8(5)
C8 C3 C4 119.3(6)
C2 C3 C4 133.9(6)
C1 C2 C3 104.1(5)
C1 C2 C9 128.4(6)
C3 C2 C9 127.1(5)
N1 C1 C2 114.0(5)
N1 C1 Er2 125.2(4)
C2 C1 Er2 79.0(3)
N1 C1 H7 123.0
C2 C1 H7 123.0
Er2 C1 H7 69.3
N1 C8 C7 129.3(6)
N1 C8 C3 110.7(5)
C7 C8 C3 120.1(6)
N2 C9 C2 112.9(5)
N2 C9 H9A 109.0
C2 C9 H9A 109.0
N2 C9 H9B 109.0
C2 C9 H9B 109.0
H9A C9 H9B 107.8
N2 C10 C11 108.5(5)
N2 C10 C13 110.7(6)
C11 C10 C13 107.8(6)
N2 C10 C12 113.5(5)
C11 C10 C12 108.9(7)
C13 C10 C12 107.2(6)
C10 C12 H11A 109.5
C10 C12 H11B 109.5
H11A C12 H11B 109.5
C10 C12 H11C 109.5
H11A C12 H11C 109.5
H11B C12 H11C 109.5
C10 C13 H12A 109.5
C10 C13 H12B 109.5
H12A C13 H12B 109.5
C10 C13 H12C 109.5
H12A C13 H12C 109.5
H12B C13 H12C 109.5
C10 C11 H13A 109.5
C10 C11 H13B 109.5
H13A C11 H13B 109.5
C10 C11 H13C 109.5
H13A C11 H13C 109.5
H13B C11 H13C 109.5
C19 C20 C21 119.0(6)
C19 C20 H14 120.5
C21 C20 H14 120.5
C20 C19 C18 121.3(6)
C20 C19 H15 119.4
C18 C19 H15 119.4
C17 C18 C19 120.9(6)
C17 C18 H16 119.5
C19 C18 H16 119.5
C18 C17 C16 119.0(6)
C18 C17 H17 120.5
C16 C17 H17 120.5
C17 C16 C21 119.8(5)
C17 C16 C15 133.4(6)
C21 C16 C15 106.8(5)
C14 C15 C16 104.3(5)
C14 C15 C22 128.6(5)
C16 C15 C22 126.9(5)
C15 C14 N3 114.9(5)
C15 C14 Er1 86.2(3)
N3 C14 Er1 130.0(4)
C15 C14 H20 122.6
N3 C14 H20 122.6
Er1 C14 H20 57.7
N3 C21 C20 129.4(5)
N3 C21 C16 110.6(5)
C20 C21 C16 120.0(5)
N4 C22 C15 112.2(5)
N4 C22 H22A 109.2
C15 C22 H22A 109.2
N4 C22 H22B 109.2
C15 C22 H22B 109.2
H22A C22 H22B 107.9
N4 C23 C24 113.8(6)
N4 C23 C25 106.2(5)
C24 C23 C25 108.4(6)
N4 C23 C26 110.8(5)
C24 C23 C26 108.0(6)
C25 C23 C26 109.6(6)
C23 C24 H24A 109.5
C23 C24 H24B 109.5
H24A C24 H24B 109.5
C23 C24 H24C 109.5
H24A C24 H24C 109.5
H24B C24 H24C 109.5
C23 C26 H25A 109.5
C23 C26 H25B 109.5
H25A C26 H25B 109.5
C23 C26 H25C 109.5
H25A C26 H25C 109.5
H25B C26 H25C 109.5
C23 C25 H26A 109.5
C23 C25 H26B 109.5
H26A C25 H26B 109.5
C23 C25 H26C 109.5
H26A C25 H26C 109.5
H26B C25 H26C 109.5
C45 C46 C47 118.9(6)
C45 C46 H27 120.6
C47 C46 H27 120.6
C46 C45 C44 120.4(6)
C46 C45 H28 119.8
C44 C45 H28 119.8
C43 C44 C45 122.3(6)
C43 C44 H29 118.8
C45 C44 H29 118.8
C44 C43 C42 117.6(7)
C44 C43 H30 121.2
C42 C43 H30 121.2
C43 C42 C47 120.7(6)
C43 C42 C41 133.2(6)
C47 C42 C41 106.1(5)
C40 C41 C42 104.6(6)
C40 C41 C48 125.0(6)
C42 C41 C48 129.7(5)
C41 C40 N7 114.4(5)
C41 C40 Er3 74.7(4)
N7 C40 Er3 127.0(4)
C41 C40 H33 122.8
N7 C40 H33 122.8
Er3 C40 H33 71.8
C46 C47 N7 129.2(6)
C46 C47 C42 120.1(6)
N7 C47 C42 110.8(5)
N8 C48 C41 111.1(5)
N8 C48 H35A 109.4
C41 C48 H35A 109.4
N8 C48 H35B 109.4
C41 C48 H35B 109.4
H35A C48 H35B 108.0
N8 C49 C52 107.8(5)
N8 C49 C51 111.2(5)
C52 C49 C51 108.9(6)
N8 C49 C50 112.3(5)
C52 C49 C50 107.9(6)
C51 C49 C50 108.7(6)
C49 C50 H37A 109.5
C49 C50 H37B 109.5
H37A C50 H37B 109.5
C49 C50 H37C 109.5
H37A C50 H37C 109.5
H37B C50 H37C 109.5
C49 C51 H38A 109.5
C49 C51 H38B 109.5
H38A C51 H38B 109.5
C49 C51 H38C 109.5
H38A C51 H38C 109.5
H38B C51 H38C 109.5
C49 C52 H39A 109.5
C49 C52 H39B 109.5
H39A C52 H39B 109.5
C49 C52 H39C 109.5
H39A C52 H39C 109.5
H39B C52 H39C 109.5
C32 C33 C34 117.5(6)
C32 C33 H40 121.3
C34 C33 H40 121.3
C33 C32 C31 122.8(6)
C33 C32 H41 118.6
C31 C32 H41 118.6
C30 C31 C32 119.3(6)
C30 C31 H42 120.3
C32 C31 H42 120.3
C31 C30 C29 119.9(6)
C31 C30 H43 120.0
C29 C30 H43 120.0
C30 C29 C34 118.1(5)
C30 C29 C28 134.6(6)
C34 C29 C28 107.2(5)
C27 C28 C29 104.9(5)
C27 C28 C35 129.0(6)
C29 C28 C35 125.2(5)
C27 C28 Er3 89.8(4)
C29 C28 Er3 113.2(4)
C35 C28 Er3 79.9(3)
N5 C27 C28 114.1(5)
N5 C27 H46 122.9
C28 C27 H46 122.9
C33 C34 N5 128.0(5)
C33 C34 C29 122.3(5)
N5 C34 C29 109.7(5)
N6 C35 C28 111.6(5)
N6 C35 H48A 109.3
C28 C35 H48A 109.3
N6 C35 H48B 109.3
C28 C35 H48B 109.3
H48A C35 H48B 108.0
N6 C36 C37 105.5(6)
N6 C36 C39 112.3(5)
C37 C36 C39 108.9(6)
N6 C36 C38 111.8(6)
C37 C36 C38 109.9(6)
C39 C36 C38 108.4(6)
C36 C37 H50A 109.5
C36 C37 H50B 109.5
H50A C37 H50B 109.5
C36 C37 H50C 109.5
H50A C37 H50C 109.5
H50B C37 H50C 109.5
C36 C39 H51A 109.5
C36 C39 H51B 109.5
H51A C39 H51B 109.5
C36 C39 H51C 109.5
H51A C39 H51C 109.5
H51B C39 H51C 109.5
C36 C38 H52A 109.5
C36 C38 H52B 109.5
H52A C38 H52B 109.5
C36 C38 H52C 109.5
H52A C38 H52C 109.5
H52B C38 H52C 109.5
O1 C53 C54 104.1(6)
O1 C53 H53A 110.9
C54 C53 H53A 110.9
O1 C53 H53B 110.9
C54 C53 H53B 110.9
H53A C53 H53B 109.0
C53 C54 C55 104.1(6)
C53 C54 H54A 110.9
C55 C54 H54A 110.9
C53 C54 H54B 110.9
C55 C54 H54B 110.9
H54A C54 H54B 108.9
C54 C55 C56 105.1(6)
C54 C55 H55A 110.7
C56 C55 H55A 110.7
C54 C55 H55B 110.7
C56 C55 H55B 110.7
H55A C55 H55B 108.8
O1 C56 C55 106.1(5)
O1 C56 H56A 110.5
C55 C56 H56A 110.5
O1 C56 H56B 110.5
C55 C56 H56B 110.5
H56A C56 H56B 108.7
O2 C57 C58 107.7(6)
O2 C57 H57A 110.2
C58 C57 H57A 110.2
O2 C57 H57B 110.2
C58 C57 H57B 110.2
H57A C57 H57B 108.5
C57 C58 C59 103.4(6)
C57 C58 H58A 111.1
C59 C58 H58A 111.1
C57 C58 H58B 111.1
C59 C58 H58B 111.1
H58A C58 H58B 109.0
C60 C59 C58 103.9(6)
C60 C59 H59A 111.0
C58 C59 H59A 111.0
C60 C59 H59B 111.0
C58 C59 H59B 111.0
H59A C59 H59B 109.0
O2 C60 C59 105.6(6)
O2 C60 H60A 110.6
C59 C60 H60A 110.6
O2 C60 H60B 110.6
C59 C60 H60B 110.6
H60A C60 H60B 108.7
O3 C61 C62 108.6(5)
O3 C61 H61A 110.0
C62 C61 H61A 110.0
O3 C61 H61B 110.0
C62 C61 H61B 110.0
H61A C61 H61B 108.4
C61 C62 C63 103.1(7)
C61 C62 H62A 111.1
C63 C62 H62A 111.1
C61 C62 H62B 111.1
C63 C62 H62B 111.1
H62A C62 H62B 109.1
C64 C63 C62 113.7(7)
C64 C63 H63A 108.8
C62 C63 H63A 108.8
C64 C63 H63B 108.8
C62 C63 H63B 108.8
H63A C63 H63B 107.7
C63 C64 O3 105.1(7)
C63 C64 H64A 110.7
O3 C64 H64A 110.7
C63 C64 H64B 110.7
O3 C64 H64B 110.7
H64A C64 H64B 108.8
C66 C65 O4 110.8(6)
C66 C65 H65A 109.5
O4 C65 H65A 109.5
C66 C65 H65B 109.5
O4 C65 H65B 109.5
H65A C65 H65B 108.1
C65 C66 C67 107.0(6)
C65 C66 H66A 110.3
C67 C66 H66A 110.3
C65 C66 H66B 110.3
C67 C66 H66B 110.3
H66A C66 H66B 108.6
C66 C67 C68 103.1(5)
C66 C67 H67A 111.1
C68 C67 H67A 111.1
C66 C67 H67B 111.1
C68 C67 H67B 111.1
H67A C67 H67B 109.1
O4 C68 C67 105.5(5)
O4 C68 H68A 110.6
C67 C68 H68A 110.6
O4 C68 H68B 110.6
C67 C68 H68B 110.6
H68A C68 H68B 108.8
O5 C69 C70 104.6(8)
O5 C69 H69A 110.8
C70 C69 H69A 110.8
O5 C69 H69B 110.8
C70 C69 H69B 110.8
H69A C69 H69B 108.9
C69 C70 C71 108.1(9)
C69 C70 H70A 110.1
C71 C70 H70A 110.1
C69 C70 H70B 110.1
C71 C70 H70B 110.1
H70A C70 H70B 108.4
C72 C71 C70 105.2(9)
C72 C71 H71A 110.7
C70 C71 H71A 110.7
C72 C71 H71B 110.7
C70 C71 H71B 110.7
H71A C71 H71B 108.8
C71 C72 O5 109.0(8)
C71 C72 H72A 109.9
O5 C72 H72A 109.9
C71 C72 H72B 109.9
O5 C72 H72B 109.9
H72A C72 H72B 108.3
Si1 C73 Er1 139.3(4)
Si1 C73 H73A 102.2
Er1 C73 H73A 102.2
Si1 C73 H73B 102.2
Er1 C73 H73B 102.2
H73A C73 H73B 104.8
Si1 C74 H74A 109.5
Si1 C74 H74B 109.5
H74A C74 H74B 109.5
Si1 C74 H74C 109.5
H74A C74 H74C 109.5
H74B C74 H74C 109.5
Si1 C75 H75A 109.5
Si1 C75 H75B 109.5
H75A C75 H75B 109.5
Si1 C75 H75C 109.5
H75A C75 H75C 109.5
H75B C75 H75C 109.5
Si1 C76 H76A 109.5
Si1 C76 H76B 109.5
H76A C76 H76B 109.5
Si1 C76 H76C 109.5
H76A C76 H76C 109.5
H76B C76 H76C 109.5
N4 Er1 O1 94.81(16)
N4 Er1 O2 91.40(15)
O1 Er1 O2 168.44(14)
N4 Er1 C73 117.4(2)
O1 Er1 C73 93.4(2)
O2 Er1 C73 92.36(19)
N4 Er1 N1 142.11(16)
O1 Er1 N1 89.32(15)
O2 Er1 N1 79.83(15)
C73 Er1 N1 99.8(2)
N4 Er1 C14 70.58(15)
O1 Er1 C14 86.25(15)
O2 Er1 C14 86.63(15)
C73 Er1 C14 171.98(19)
N1 Er1 C14 72.15(15)
N2 Er2 N7 108.78(16)
N2 Er2 N5 100.63(16)
N7 Er2 N5 85.63(15)
N2 Er2 N3 149.97(16)
N7 Er2 N3 101.25(15)
N5 Er2 N3 81.74(15)
N2 Er2 O3 94.88(15)
N7 Er2 O3 96.65(15)
N5 Er2 O3 162.70(14)
N3 Er2 O3 81.00(14)
N2 Er2 C1 75.35(15)
N7 Er2 C1 167.11(16)
N5 Er2 C1 81.57(16)
N3 Er2 C1 75.42(14)
O3 Er2 C1 95.11(16)
N8 Er3 N6 120.00(18)
N8 Er3 O5 85.85(18)
N6 Er3 O5 104.54(19)
N8 Er3 O4 143.66(16)
N6 Er3 O4 95.91(16)
O5 Er3 O4 79.39(16)
N8 Er3 C28 109.28(17)
N6 Er3 C28 58.16(17)
O5 Er3 C28 160.92(18)
O4 Er3 C28 93.66(16)
N8 Er3 C40 69.77(18)
N6 Er3 C40 141.65(17)
O5 Er3 C40 113.38(18)
O4 Er3 C40 85.91(15)
C28 Er3 C40 83.49(16)
C1 N1 C8 104.4(5)
C1 N1 Er1 126.2(4)
C8 N1 Er1 129.3(4)
C9 N2 C10 110.9(4)
C9 N2 Er2 114.3(3)
C10 N2 Er2 134.8(4)
C21 N3 C14 103.4(4)
C21 N3 Er2 133.3(3)
C14 N3 Er2 120.9(3)
C22 N4 C23 111.3(4)
C22 N4 Er1 120.4(3)
C23 N4 Er1 128.3(4)
C27 N5 C34 104.1(5)
C27 N5 Er2 120.4(3)
C34 N5 Er2 132.4(4)
C35 N6 C36 111.9(5)
C35 N6 Er3 106.8(3)
C36 N6 Er3 141.2(4)
C40 N7 C47 104.2(5)
C40 N7 Er2 113.6(3)
C47 N7 Er2 141.1(4)
C49 N8 C48 114.0(5)
C49 N8 Er3 138.3(4)
C48 N8 Er3 107.1(4)
C53 O1 C56 107.9(5)
C53 O1 Er1 119.0(4)
C56 O1 Er1 128.1(4)
C57 O2 C60 107.6(5)
C57 O2 Er1 130.0(4)
C60 O2 Er1 122.3(4)
C61 O3 C64 108.1(5)
C61 O3 Er2 124.4(3)
C64 O3 Er2 121.0(4)
C65 O4 C68 104.2(5)
C65 O4 Er3 121.8(4)
C68 O4 Er3 133.8(3)
C69 O5 C72 107.0(6)
C69 O5 Er3 130.4(5)
C72 O5 Er3 122.6(4)
C73 Si1 C75 113.9(4)
C73 Si1 C76 110.2(4)
C75 Si1 C76 108.0(4)
C73 Si1 C74 114.1(4)
C75 Si1 C74 104.0(4)
C76 Si1 C74 106.1(4)

loop_
_geom_bond_atom_site_label_1
_geom_bond_atom_site_label_2
_geom_bond_distance
C7 C6 1.384(8)
C7 C8 1.402(8)
C7 H1 0.9300
C6 C5 1.364(9)
C6 H2 0.9300
C5 C4 1.358(9)
C5 H3 0.9300
C4 C3 1.419(8)
C4 H4 0.9300
C3 C8 1.414(8)
C3 C2 1.415(8)
C2 C1 1.382(7)
C2 C9 1.514(8)
C1 N1 1.368(7)
C1 Er2 2.969(6)
C1 H7 0.9300
C8 N1 1.367(7)
C9 N2 1.452(7)
C9 H9A 0.9700
C9 H9B 0.9700
C10 N2 1.478(7)
C10 C11 1.494(9)
C10 C13 1.537(9)
C10 C12 1.540(9)
C12 H11A 0.9600
C12 H11B 0.9600
C12 H11C 0.9600
C13 H12A 0.9600
C13 H12B 0.9600
C13 H12C 0.9600
C11 H13A 0.9600
C11 H13B 0.9600
C11 H13C 0.9600
C20 C19 1.358(8)
C20 C21 1.397(7)
C20 H14 0.9300
C19 C18 1.411(8)
C19 H15 0.9300
C18 C17 1.368(8)
C18 H16 0.9300
C17 C16 1.395(7)
C17 H17 0.9300
C16 C21 1.428(7)
C16 C15 1.432(7)
C15 C14 1.374(7)
C15 C22 1.488(7)
C14 N3 1.394(6)
C14 Er1 2.958(5)
C14 H20 0.9300
C21 N3 1.390(6)
C22 N4 1.455(7)
C22 H22A 0.9700
C22 H22B 0.9700
C23 N4 1.485(7)
C23 C24 1.517(9)
C23 C25 1.529(9)
C23 C26 1.526(9)
C24 H24A 0.9600
C24 H24B 0.9600
C24 H24C 0.9600
C26 H25A 0.9600
C26 H25B 0.9600
C26 H25C 0.9600
C25 H26A 0.9600
C25 H26B 0.9600
C25 H26C 0.9600
C46 C45 1.363(8)
C46 C47 1.375(8)
C46 H27 0.9300
C45 C44 1.398(9)
C45 H28 0.9300
C44 C43 1.346(8)
C44 H29 0.9300
C43 C42 1.392(8)
C43 H30 0.9300
C42 C47 1.408(8)
C42 C41 1.447(8)
C41 C40 1.363(8)
C41 C48 1.511(8)
C40 N7 1.376(7)
C40 Er3 2.921(6)
C40 H33 0.9300
C47 N7 1.387(7)
C48 N8 1.467(7)
C48 H35A 0.9700
C48 H35B 0.9700
C49 N8 1.468(7)
C49 C52 1.500(9)
C49 C51 1.527(9)
C49 C50 1.561(9)
C50 H37A 0.9600
C50 H37B 0.9600
C50 H37C 0.9600
C51 H38A 0.9600
C51 H38B 0.9600
C51 H38C 0.9600
C52 H39A 0.9600
C52 H39B 0.9600
C52 H39C 0.9600
C33 C32 1.365(8)
C33 C34 1.386(7)
C33 H40 0.9300
C32 C31 1.399(8)
C32 H41 0.9300
C31 C30 1.383(8)
C31 H42 0.9300
C30 C29 1.408(8)
C30 H43 0.9300
C29 C34 1.410(8)
C29 C28 1.415(8)
C28 C27 1.370(7)
C28 C35 1.521(8)
C28 Er3 2.796(6)
C27 N5 1.369(7)
C27 H46 0.9300
C34 N5 1.401(6)
C35 N6 1.467(7)
C35 H48A 0.9700
C35 H48B 0.9700
C36 N6 1.480(8)
C36 C37 1.519(10)
C36 C39 1.530(9)
C36 C38 1.536(9)
C37 H50A 0.9600
C37 H50B 0.9600
C37 H50C 0.9600
C39 H51A 0.9600
C39 H51B 0.9600
C39 H51C 0.9600
C38 H52A 0.9600
C38 H52B 0.9600
C38 H52C 0.9600
C53 O1 1.442(7)
C53 C54 1.472(9)
C53 H53A 0.9700
C53 H53B 0.9700
C54 C55 1.483(9)
C54 H54A 0.9700
C54 H54B 0.9700
C55 C56 1.496(8)
C55 H55A 0.9700
C55 H55B 0.9700
C56 O1 1.450(7)
C56 H56A 0.9700
C56 H56B 0.9700
C57 O2 1.437(7)
C57 C58 1.462(9)
C57 H57A 0.9700
C57 H57B 0.9700
C58 C59 1.488(10)
C58 H58A 0.9700
C58 H58B 0.9700
C59 C60 1.458(9)
C59 H59A 0.9700
C59 H59B 0.9700
C60 O2 1.445(7)
C60 H60A 0.9700
C60 H60B 0.9700
C61 O3 1.437(7)
C61 C62 1.450(9)
C61 H61A 0.9700
C61 H61B 0.9700
C62 C63 1.450(10)
C62 H62A 0.9700
C62 H62B 0.9700
C63 C64 1.359(10)
C63 H63A 0.9700
C63 H63B 0.9700
C64 O3 1.459(7)
C64 H64A 0.9700
C64 H64B 0.9700
C65 C66 1.404(8)
C65 O4 1.436(7)
C65 H65A 0.9700
C65 H65B 0.9700
C66 C67 1.494(9)
C66 H66A 0.9700
C66 H66B 0.9700
C67 C68 1.518(8)
C67 H67A 0.9700
C67 H67B 0.9700
C68 O4 1.445(7)
C68 H68A 0.9700
C68 H68B 0.9700
C69 O5 1.433(9)
C69 C70 1.467(12)
C69 H69A 0.9700
C69 H69B 0.9700
C70 C71 1.478(13)
C70 H70A 0.9700
C70 H70B 0.9700
C71 C72 1.421(11)
C71 H71A 0.9700
C71 H71B 0.9700
C72 O5 1.440(9)
C72 H72A 0.9700
C72 H72B 0.9700
C73 Si1 1.835(7)
C73 Er1 2.380(6)
C73 H73A 0.9700
C73 H73B 0.9700
C74 Si1 1.885(9)
C74 H74A 0.9600
C74 H74B 0.9600
C74 H74C 0.9600
C75 Si1 1.852(8)
C75 H75A 0.9600
C75 H75B 0.9600
C75 H75C 0.9600
C76 Si1 1.862(8)
C76 H76A 0.9600
C76 H76B 0.9600
C76 H76C 0.9600
Er1 N4 2.196(4)
Er1 O1 2.335(4)
Er1 O2 2.360(4)
Er1 N1 2.386(4)
Er2 N2 2.210(4)
Er2 N7 2.317(4)
Er2 N5 2.370(4)
Er2 N3 2.389(4)
Er2 O3 2.395(4)
Er3 N8 2.157(5)
Er3 N6 2.158(5)
Er3 O5 2.367(5)
Er3 O4 2.371(4)

loop_
_platon_squeeze_void_nr
_platon_squeeze_void_average_x
_platon_squeeze_void_average_y
_platon_squeeze_void_average_z
_platon_squeeze_void_volume
_platon_squeeze_void_count_electrons
_platon_squeeze_void_content
1 0.500 0.541 0.499 2315 449 ' '
2 0.317 0.150 0.387 8 1 ' '
3 0.317 0.350 0.887 8 0 ' '
4 0.683 0.650 0.113 9 1 ' '
5 0.683 0.850 0.613 9 1 ' '
